data_7200228
loop_
_publ_author_name
'Skovsgaard, Signe'
'Bond, Andrew D.'

_publ_section_title
;
 Co-crystallisation of benzoic acid derivatives with N-containing bases in
 solution and by mechanical grinding: stoichiometric variants,
 polymorphism and twinning
;
_journal_coden_ASTM CRECF4
_journal_issue 3
_journal_name_full CrystEngComm
_journal_page_first 444
_journal_page_last 453
_journal_paper_doi 10.1039/b810660f
_journal_volume 11
_journal_year 2009
_chemical_formula_moiety 'C6 H14 N2 +, 2(C9 H7 O4 -)'
_chemical_formula_sum 'C24 H28 N2 O8'
_chemical_formula_weight 472.48
_space_group_IT_number 14
_symmetry_cell_setting monoclinic
_symmetry_space_group_name_Hall '-P 2yn'
_symmetry_space_group_name_H-M 'P 1 21/n 1'
_atom_sites_solution_hydrogens geom
_atom_sites_solution_primary direct
_atom_sites_solution_secondary difmap
_cell_angle_alpha 90.00
_cell_angle_beta 98.025(3)
_cell_angle_gamma 90.00
_cell_formula_units_Z 2
_cell_length_a 7.4937(4)
_cell_length_b 10.0957(5)
_cell_length_c 15.2981(10)
_cell_measurement_reflns_used 4209
_cell_measurement_temperature 180(2)
_cell_measurement_theta_max 28.13
_cell_measurement_theta_min 2.67
_cell_volume 1146.03(11)
_computing_cell_refinement 'SAINT-plus v.7.06a (Bruker, 2003)'
_computing_data_collection 'APEX2 v.1.0-22 (Bruker Nonius, 2004)'
_computing_data_reduction 'SAINT-plus v.7.06a'
_computing_molecular_graphics 'SHELXTL v.6.10'
_computing_publication_material 'SHELXTL v.6.10'
_computing_structure_refinement 'SHELXTL v.6.10'
_computing_structure_solution 'SHELXTL v.6.10 (Sheldrick, 2000)'
_diffrn_ambient_temperature 180(2)
_diffrn_measured_fraction_theta_full 0.988
_diffrn_measured_fraction_theta_max 0.966
_diffrn_measurement_device_type 'Bruker-Nonius X8APEX-II CCD'
_diffrn_measurement_method 'thin-slice \w and \f scans'
_diffrn_radiation_monochromator graphite
_diffrn_radiation_source 'fine-focus sealed tube'
_diffrn_radiation_type MoK\a
_diffrn_radiation_wavelength 0.71073
_diffrn_reflns_av_R_equivalents 0.0369
_diffrn_reflns_av_sigmaI/netI 0.0293
_diffrn_reflns_limit_h_max 9
_diffrn_reflns_limit_h_min -9
_diffrn_reflns_limit_k_max 12
_diffrn_reflns_limit_k_min -13
_diffrn_reflns_limit_l_max 19
_diffrn_reflns_limit_l_min -19
_diffrn_reflns_number 22769
_diffrn_reflns_theta_full 26.37
_diffrn_reflns_theta_max 28.31
_diffrn_reflns_theta_min 3.52
_diffrn_standards_number 0
_exptl_absorpt_coefficient_mu 0.103
_exptl_absorpt_correction_T_max 0.980
_exptl_absorpt_correction_T_min 0.883
_exptl_absorpt_correction_type multi-scan
_exptl_absorpt_process_details
;
TWINABS (Sheldrick, 2003)
Ratio of minimum to maximum apparent transmission: 0.902004
;
_exptl_crystal_colour colourless
_exptl_crystal_density_diffrn 1.369
_exptl_crystal_density_method 'not measured'
_exptl_crystal_description block
_exptl_crystal_F_000 500
_exptl_crystal_size_max 0.20
_exptl_crystal_size_mid 0.20
_exptl_crystal_size_min 0.20
_refine_diff_density_max 0.322
_refine_diff_density_min -0.408
_refine_diff_density_rms 0.051
_refine_ls_extinction_method none
_refine_ls_goodness_of_fit_ref 1.059
_refine_ls_hydrogen_treatment constr
_refine_ls_matrix_type full
_refine_ls_number_parameters 183
_refine_ls_number_reflns 2757
_refine_ls_number_restraints 6
_refine_ls_restrained_S_all 1.208
_refine_ls_R_factor_all 0.0701
_refine_ls_R_factor_gt 0.0535
_refine_ls_shift/su_max 0.000
_refine_ls_shift/su_mean 0.000
_refine_ls_structure_factor_coef Fsqd
_refine_ls_weighting_details 'calc w=1/[\s^2^(Fo^2^)+(0.0741P)^2^+0.4957P] where P=(Fo^2^+2Fc^2^)/3'
_refine_ls_weighting_scheme calc
_refine_ls_wR_factor_gt 0.1415
_refine_ls_wR_factor_ref 0.1503
_reflns_number_gt 2120
_reflns_number_total 2757
_reflns_threshold_expression I>2\s(I)
_cod_data_source_file B810660F.txt
_cod_data_source_block 8
_cod_depositor_comments
;
 Replaced the incorrect bibliographical reference to the original
 publication with a proper one.

 Antanas Vaitkus,
 2019-09-18
;
_cod_original_sg_symbol_H-M 'P 21/n'
_cod_database_code 7200228

loop_
_symmetry_equiv_pos_as_xyz
'x, y, z'
'-x+1/2, y+1/2, -z+1/2'
'-x, -y, -z'
'x-1/2, -y-1/2, z-1/2'

loop_
_atom_site_label
_atom_site_type_symbol
_atom_site_fract_x
_atom_site_fract_y
_atom_site_fract_z
_atom_site_U_iso_or_equiv
_atom_site_adp_type
_atom_site_occupancy
_atom_site_symmetry_multiplicity
_atom_site_calc_flag
_atom_site_refinement_flags
_atom_site_disorder_assembly
_atom_site_disorder_group
O1 O 0.34859(18) 0.58563(14) 0.19597(10) 0.0396(4) Uani 1 1 d . . .
O2 O 0.5445(2) 0.64935(17) 0.10696(10) 0.0467(4) Uani 1 1 d . . .
O3 O 0.51993(17) 0.46739(12) 0.34131(8) 0.0282(3) Uani 1 1 d . . .
O4 O 0.3571(2) 0.60919(19) 0.41002(15) 0.0694(6) Uani 1 1 d . . .
C1 C 0.6461(2) 0.63981(19) 0.26038(13) 0.0310(4) Uani 1 1 d . . .
C2 C 0.6504(2) 0.56496(17) 0.33704(12) 0.0263(4) Uani 1 1 d . . .
C3 C 0.7862(3) 0.5787(2) 0.40751(14) 0.0365(5) Uani 1 1 d . . .
H3A H 0.7880 0.5243 0.4583 0.044 Uiso 1 1 calc R . .
C4 C 0.9193(3) 0.6723(3) 0.40334(17) 0.0533(7) Uani 1 1 d . . .
H4A H 1.0123 0.6834 0.4517 0.064 Uiso 1 1 calc R . .
C5 C 0.9169(3) 0.7499(3) 0.32843(17) 0.0607(8) Uani 1 1 d . . .
H5A H 1.0074 0.8152 0.3258 0.073 Uiso 1 1 calc R . .
C6 C 0.7829(3) 0.7324(2) 0.25736(15) 0.0473(6) Uani 1 1 d . . .
H6A H 0.7842 0.7844 0.2057 0.057 Uiso 1 1 calc R . .
C7 C 0.5050(3) 0.62386(19) 0.18010(13) 0.0331(4) Uani 1 1 d . . .
C8 C 0.3661(3) 0.5082(2) 0.37054(15) 0.0418(5) Uani 1 1 d . . .
C9 C 0.2183(3) 0.4094(3) 0.34831(17) 0.0580(8) Uani 1 1 d . . .
H9A H 0.1160 0.4520 0.3121 0.087 Uiso 1 1 calc R . .
H9B H 0.1800 0.3758 0.4028 0.087 Uiso 1 1 calc R . .
H9C H 0.2619 0.3357 0.3154 0.087 Uiso 1 1 calc R . .
N1 N 0.11606(19) 0.53488(14) 0.06328(11) 0.0318(4) Uani 1 1 d D . .
H1A H 0.2006 0.5606 0.1077 0.038 Uiso 1 1 d R . .
C1A C 0.2056(5) 0.4571(4) 0.0064(2) 0.0329(8) Uani 0.50 1 d PD . .
H1AA H 0.2458 0.3755 0.0348 0.039 Uiso 0.50 1 d PR . .
H1AB H 0.3079 0.5031 -0.0101 0.039 Uiso 0.50 1 d PR . .
C2A C 0.0246(5) 0.6538(3) 0.0294(2) 0.0288(8) Uani 0.50 1 d PD . .
H2AA H 0.1053 0.7107 0.0033 0.035 Uiso 0.50 1 d PR . .
H2AB H -0.0215 0.7013 0.0758 0.035 Uiso 0.50 1 d PR . .
C3A C -0.0196(5) 0.4500(4) 0.1059(2) 0.0311(8) Uani 0.50 1 d PD . .
H3AA H -0.0842 0.5029 0.1432 0.037 Uiso 0.50 1 d PR . .
H3AB H 0.0401 0.3791 0.1401 0.037 Uiso 0.50 1 d PR . .
C4A C -0.1282(5) 0.6084(3) -0.0408(3) 0.0314(8) Uani 0.50 1 d P . .
H4AA H -0.1285 0.6608 -0.0932 0.038 Uiso 0.50 1 d PR . .
H4AB H -0.2406 0.6230 -0.0190 0.038 Uiso 0.50 1 d PR . .
C5A C 0.0670(4) 0.4292(4) -0.0740(3) 0.0356(9) Uani 0.50 1 d P . .
H5AA H 0.0696 0.3367 -0.0882 0.043 Uiso 0.50 1 d PR . .
H5AB H 0.1009 0.4776 -0.1231 0.043 Uiso 0.50 1 d PR . .
C6A C -0.1498(5) 0.3963(4) 0.0256(2) 0.0335(8) Uani 0.50 1 d P . .
H6AA H -0.2725 0.4102 0.0349 0.040 Uiso 0.50 1 d PR . .
H6AB H -0.1314 0.3026 0.0206 0.040 Uiso 0.50 1 d PR . .

loop_
_atom_site_aniso_label
_atom_site_aniso_U_11
_atom_site_aniso_U_22
_atom_site_aniso_U_33
_atom_site_aniso_U_23
_atom_site_aniso_U_13
_atom_site_aniso_U_12
O1 0.0226(7) 0.0401(8) 0.0527(9) 0.0100(6) -0.0066(6) -0.0076(6)
O2 0.0370(9) 0.0580(10) 0.0423(8) 0.0131(7) -0.0043(6) -0.0074(7)
O3 0.0301(7) 0.0209(6) 0.0354(7) -0.0014(5) 0.0115(5) -0.0018(5)
O4 0.0328(9) 0.0705(12) 0.1097(15) -0.0612(12) 0.0270(9) -0.0139(8)
C1 0.0197(9) 0.0304(9) 0.0417(10) 0.0078(8) -0.0002(7) -0.0018(7)
C2 0.0187(8) 0.0230(8) 0.0382(10) 0.0020(7) 0.0072(7) 0.0016(6)
C3 0.0250(9) 0.0441(11) 0.0398(11) 0.0114(8) 0.0019(8) 0.0053(8)
C4 0.0256(10) 0.0722(17) 0.0565(14) 0.0179(12) -0.0135(9) -0.0113(11)
C5 0.0340(12) 0.0731(18) 0.0694(16) 0.0268(13) -0.0124(11) -0.0314(12)
C6 0.0339(11) 0.0514(13) 0.0527(13) 0.0226(10) -0.0075(9) -0.0170(10)
C7 0.0260(9) 0.0257(9) 0.0453(11) 0.0092(8) -0.0038(8) -0.0017(7)
C8 0.0318(11) 0.0455(12) 0.0520(12) -0.0218(10) 0.0201(9) -0.0131(9)
C9 0.0500(14) 0.0715(17) 0.0587(15) -0.0311(12) 0.0290(11) -0.0376(13)
N1 0.0194(7) 0.0278(8) 0.0461(9) -0.0026(7) -0.0030(6) -0.0024(6)
C1A 0.0199(17) 0.043(2) 0.0346(19) -0.0072(17) -0.0009(15) 0.0050(16)
C2A 0.0288(19) 0.0228(16) 0.0330(18) 0.0018(13) -0.0022(14) -0.0023(14)
C3A 0.0332(19) 0.0325(19) 0.0266(18) 0.0039(14) 0.0009(14) -0.0046(15)
C4A 0.031(2) 0.0262(18) 0.0338(19) 0.0027(15) -0.0054(15) 0.0028(16)
C5A 0.0245(19) 0.048(2) 0.033(2) -0.0119(17) -0.0002(15) 0.0050(16)
C6A 0.0285(19) 0.036(2) 0.0339(19) 0.0066(15) -0.0036(15) -0.0111(16)

loop_
_atom_type_symbol
_atom_type_description
_atom_type_scat_dispersion_real
_atom_type_scat_dispersion_imag
_atom_type_scat_source
C C 0.0033 0.0016 'International Tables Vol C Tables 4.2.6.8 and 6.1.1.4'
H H 0.0000 0.0000 'International Tables Vol C Tables 4.2.6.8 and 6.1.1.4'
N N 0.0061 0.0033 'International Tables Vol C Tables 4.2.6.8 and 6.1.1.4'
O O 0.0106 0.0060 'International Tables Vol C Tables 4.2.6.8 and 6.1.1.4'

loop_
_geom_angle_atom_site_label_1
_geom_angle_atom_site_label_2
_geom_angle_atom_site_label_3
_geom_angle
_geom_angle_site_symmetry_1
_geom_angle_site_symmetry_3
_geom_angle_publ_flag
C8 O3 C2 115.71(14) . . ?
C2 C1 C6 117.50(17) . . ?
C2 C1 C7 123.88(16) . . ?
C6 C1 C7 118.59(17) . . ?
C3 C2 C1 122.05(17) . . ?
C3 C2 O3 118.58(16) . . ?
C1 C2 O3 119.25(16) . . ?
C4 C3 C2 119.35(18) . . ?
C4 C3 H3A 120.3 . . ?
C2 C3 H3A 120.3 . . ?
C3 C4 C5 119.9(2) . . ?
C3 C4 H4A 120.0 . . ?
C5 C4 H4A 120.0 . . ?
C6 C5 C4 120.1(2) . . ?
C6 C5 H5A 120.0 . . ?
C4 C5 H5A 120.0 . . ?
C5 C6 C1 121.09(19) . . ?
C5 C6 H6A 119.5 . . ?
C1 C6 H6A 119.5 . . ?
O2 C7 O1 125.28(18) . . ?
O2 C7 C1 119.26(17) . . ?
O1 C7 C1 115.45(17) . . ?
O4 C8 O3 122.50(18) . . ?
O4 C8 C9 126.4(2) . . ?
O3 C8 C9 111.08(18) . . ?
C8 C9 H9A 109.5 . . ?
C8 C9 H9B 109.5 . . ?
H9A C9 H9B 109.5 . . ?
C8 C9 H9C 109.5 . . ?
H9A C9 H9C 109.5 . . ?
H9B C9 H9C 109.5 . . ?
C1A N1 H1A 106.4 . . ?
C2A N1 H1A 106.2 . . ?
C3A N1 H1A 106.1 . . ?
C4A N1 H1A 113.3 3_565 . ?
C5A N1 H1A 114.8 3_565 . ?
C6A N1 H1A 110.0 3_565 . ?
C1A N1 C2A 119.0(3) . . ?
C1A N1 C3A 110.5(3) . . ?
C2A N1 C3A 107.8(2) . . ?
C5A N1 C4A 110.9(3) 3_565 3_565 ?
C5A N1 C6A 104.7(2) 3_565 3_565 ?
C4A N1 C6A 101.9(2) 3_565 3_565 ?
N1 C1A C5A 105.8(2) . . ?
N1 C1A H1AA 110.2 . . ?
N1 C1A H1AB 111.1 . . ?
C5A C1A H1AA 110.0 . . ?
C5A C1A H1AB 110.9 . . ?
H1AA C1A H1AB 108.8 . . ?
N1 C2A C4A 106.0(2) . . ?
N1 C2A H2AA 110.6 . . ?
N1 C2A H2AB 110.6 . . ?
C4A C2A H2AA 110.0 . . ?
C4A C2A H2AB 111.0 . . ?
H2AA C2A H2AB 108.7 . . ?
N1 C3A C6A 103.7(2) . . ?
N1 C3A H3AA 111.1 . . ?
N1 C3A H3AB 111.2 . . ?
C6A C3A H3AA 110.5 . . ?
C6A C3A H3AB 111.3 . . ?
H3AA C3A H3AB 109.0 . . ?
N1 C4A C2A 112.9(3) 3_565 . ?
N1 C4A H4AA 109.6 3_565 . ?
N1 C4A H4AB 108.3 3_565 . ?
C2A C4A H4AA 109.6 . . ?
C2A C4A H4AB 108.5 . . ?
H4AA C4A H4AB 107.8 . . ?
N1 C5A C1A 114.4(3) 3_565 . ?
N1 C5A H5AA 108.6 3_565 . ?
N1 C5A H5AB 108.6 3_565 . ?
C1A C5A H5AA 109.3 . . ?
C1A C5A H5AB 108.2 . . ?
H5AA C5A H5AB 107.5 . . ?
C3A C6A N1 111.6(2) . 3_565 ?
N1 C6A H6AA 109.6 3_565 . ?
N1 C6A H6AB 108.8 3_565 . ?
C3A C6A H6AA 109.9 . . ?
C3A C6A H6AB 109.0 . . ?
H6AA C6A H6AB 107.9 . . ?

loop_
_geom_bond_atom_site_label_1
_geom_bond_atom_site_label_2
_geom_bond_distance
_geom_bond_site_symmetry_2
_geom_bond_publ_flag
O1 C7 1.289(2) . ?
O2 C7 1.224(2) . ?
O3 C8 1.357(2) . ?
O3 C2 1.396(2) . ?
O4 C8 1.192(3) . ?
C1 C2 1.392(3) . ?
C1 C6 1.393(3) . ?
C1 C7 1.513(3) . ?
C2 C3 1.382(3) . ?
C3 C4 1.382(3) . ?
C3 H3A 0.950 . ?
C4 C5 1.386(3) . ?
C4 H4A 0.950 . ?
C5 C6 1.385(3) . ?
C5 H5A 0.950 . ?
C6 H6A 0.950 . ?
C8 C9 1.494(3) . ?
C9 H9A 0.980 . ?
C9 H9B 0.980 . ?
C9 H9C 0.980 . ?
N1 C1A 1.410(3) . ?
N1 C2A 1.443(3) . ?
N1 C5A 1.450(3) 3_565 ?
N1 C4A 1.492(3) 3_565 ?
N1 C3A 1.542(3) . ?
N1 C6A 1.579(3) 3_565 ?
N1 H1A 0.900 . ?
C1A C5A 1.521(5) . ?
C1A H1AA 0.960 . ?
C1A H1AB 0.960 . ?
C2A C4A 1.526(5) . ?
C2A H2AA 0.960 . ?
C2A H2AB 0.960 . ?
C3A C6A 1.556(5) . ?
C3A H3AA 0.960 . ?
C3A H3AB 0.960 . ?
C4A N1 1.492(3) 3_565 ?
C4A H4AA 0.960 . ?
C4A H4AB 0.960 . ?
C5A N1 1.450(3) 3_565 ?
C5A H5AA 0.960 . ?
C5A H5AB 0.956 . ?
C6A N1 1.579(3) 3_565 ?
C6A H6AA 0.960 . ?
C6A H6AB 0.960 . ?

loop_
_geom_hbond_atom_site_label_D
_geom_hbond_atom_site_label_H
_geom_hbond_atom_site_label_A
_geom_hbond_distance_DH
_geom_hbond_distance_HA
_geom_hbond_distance_DA
_geom_hbond_angle_DHA
_geom_hbond_site_symmetry_A
N1 H1A O1 0.90 1.64 2.536(2) 171.1 .

loop_
_geom_torsion_atom_site_label_1
_geom_torsion_atom_site_label_2
_geom_torsion_atom_site_label_3
_geom_torsion_atom_site_label_4
_geom_torsion
_geom_torsion_site_symmetry_1
_geom_torsion_site_symmetry_2
_geom_torsion_site_symmetry_3
_geom_torsion_site_symmetry_4
_geom_torsion_publ_flag
C6 C1 C2 C3 -1.3(3) . . . . ?
C7 C1 C2 C3 177.11(18) . . . . ?
C6 C1 C2 O3 -177.40(18) . . . . ?
C7 C1 C2 O3 1.0(3) . . . . ?
C8 O3 C2 C3 95.2(2) . . . . ?
C8 O3 C2 C1 -88.6(2) . . . . ?
C1 C2 C3 C4 2.1(3) . . . . ?
O3 C2 C3 C4 178.2(2) . . . . ?
C2 C3 C4 C5 -0.9(4) . . . . ?
C3 C4 C5 C6 -0.9(5) . . . . ?
C4 C5 C6 C1 1.7(5) . . . . ?
C2 C1 C6 C5 -0.6(4) . . . . ?
C7 C1 C6 C5 -179.1(2) . . . . ?
C2 C1 C7 O2 -150.7(2) . . . . ?
C6 C1 C7 O2 27.7(3) . . . . ?
C2 C1 C7 O1 30.4(3) . . . . ?
C6 C1 C7 O1 -151.2(2) . . . . ?
C2 O3 C8 O4 -17.7(3) . . . . ?
C2 O3 C8 C9 163.55(19) . . . . ?
